data_7150621
loop_
_publ_author_name
'Peh, Guang-Rong'
'Kantchev, Eric Assen B.'
'Zhang, Chi'
'Ying, Jackie Y.'

_publ_section_title
;
 N-heterocycle carbene (NHC)-ligated cyclopalladated
 N,N-dimethylbenzylamine: a highly active, practical and versatile
 catalyst for the Heck--Mizoroki reaction
;
_journal_issue 10
_journal_name_full 'Organic &amp; Biomolecular Chemistry'
_journal_page_first 2110
_journal_page_last 2119
_journal_paper_doi 10.1039/b821892g
_journal_volume 7
_journal_year 2009
_chemical_formula_sum 'C30 H36.5 Cl N3 O0.25 Pd'
_chemical_formula_weight 584.97
_chemical_name_common IMes-Pd(dmba)Cl
_chemical_name_systematic
;
(chloro (1,3-bis(2,4,6-trimethylphenyl)imidazol-2-ylidene)
(k2-N,C-dimethylbenzylamine)palladium (II)
;
_space_group_IT_number 2
_symmetry_cell_setting triclinic
_symmetry_space_group_name_Hall '-P 1'
_symmetry_space_group_name_H-M 'P -1'
_atom_sites_solution_hydrogens geom
_atom_sites_solution_primary direct
_atom_sites_solution_secondary difmap
_audit_creation_method SHELXL-97
_cell_angle_alpha 87.2240(10)
_cell_angle_beta 71.8720(10)
_cell_angle_gamma 84.4660(10)
_cell_formula_units_Z 4
_cell_length_a 13.5773(6)
_cell_length_b 13.5923(6)
_cell_length_c 15.9863(7)
_cell_measurement_reflns_used 5576
_cell_measurement_temperature 243(2)
_cell_measurement_theta_max 27.06
_cell_measurement_theta_min 2.37
_cell_volume 2790.2(2)
_computing_cell_refinement 'Bruker SMART'
_computing_data_collection 'Bruker SMART'
_computing_data_reduction 'Bruker SAINT'
_computing_molecular_graphics 'Bruker SHELXTL'
_computing_publication_material 'Bruker SHELXTL'
_computing_structure_refinement 'SHELXL-97 (Sheldrick, 1997)'
_computing_structure_solution 'SHELXS-97 (Sheldrick, 1990)'
_diffrn_ambient_temperature 243(2)
_diffrn_measured_fraction_theta_full 0.999
_diffrn_measured_fraction_theta_max 0.999
_diffrn_measurement_device_type 'CCD area detector'
_diffrn_measurement_method 'phi and omega scans'
_diffrn_radiation_monochromator graphite
_diffrn_radiation_source 'fine-focus sealed tube'
_diffrn_radiation_type MoK\a
_diffrn_radiation_wavelength 0.71073
_diffrn_reflns_av_R_equivalents 0.0277
_diffrn_reflns_av_sigmaI/netI 0.0337
_diffrn_reflns_limit_h_max 17
_diffrn_reflns_limit_h_min -17
_diffrn_reflns_limit_k_max 17
_diffrn_reflns_limit_k_min -17
_diffrn_reflns_limit_l_max 20
_diffrn_reflns_limit_l_min -20
_diffrn_reflns_number 35633
_diffrn_reflns_theta_full 27.50
_diffrn_reflns_theta_max 27.50
_diffrn_reflns_theta_min 1.34
_exptl_absorpt_coefficient_mu 0.785
_exptl_absorpt_correction_T_max 0.8847
_exptl_absorpt_correction_T_min 0.7987
_exptl_absorpt_correction_type 'Sadabs, (Sheldrick 2001)'
_exptl_crystal_colour Colourless
_exptl_crystal_density_diffrn 1.393
_exptl_crystal_density_meas 0
_exptl_crystal_density_method 'not measured'
_exptl_crystal_description Block
_exptl_crystal_F_000 1210
_exptl_crystal_size_max 0.30
_exptl_crystal_size_mid 0.20
_exptl_crystal_size_min 0.16
_refine_diff_density_max 0.577
_refine_diff_density_min -0.252
_refine_diff_density_rms 0.069
_refine_ls_extinction_method none
_refine_ls_goodness_of_fit_ref 1.024
_refine_ls_hydrogen_treatment mixed
_refine_ls_matrix_type full
_refine_ls_number_parameters 662
_refine_ls_number_reflns 12801
_refine_ls_number_restraints 3
_refine_ls_restrained_S_all 1.024
_refine_ls_R_factor_all 0.0427
_refine_ls_R_factor_gt 0.0346
_refine_ls_shift/su_max 0.001
_refine_ls_shift/su_mean 0.000
_refine_ls_structure_factor_coef Fsqd
_refine_ls_weighting_details 'calc w=1/[\s^2^(Fo^2^)+(0.0448P)^2^+0.8171P] where P=(Fo^2^+2Fc^2^)/3'
_refine_ls_weighting_scheme calc
_refine_ls_wR_factor_gt 0.0829
_refine_ls_wR_factor_ref 0.0866
_reflns_number_gt 10935
_reflns_number_total 12801
_reflns_threshold_expression >2sigma(I)
_cod_data_source_file b821892g.txt
_cod_data_source_block 6419a
_cod_depositor_comments
;
The following automatic conversions were performed:
'_symmetry_cell_setting' value 'Triclinic' changed to 'triclinic'
according to '/home/saulius/struct/CIF-dictionaries/cif_core.dic'
dictionary named 'cif_core.dic' version 2.4.1 from 2010-06-29.

Automatic conversion script
Id: cif_fix_enum 1527 2010-12-29 10:47:43Z saulius 
;
_cod_original_sg_symbol_H-M P-1
_cod_original_formula_sum 'C30 H36.50 Cl N3 O0.25 Pd'
_cod_database_code 7150621

loop_
_symmetry_equiv_pos_as_xyz
'x, y, z'
'-x, -y, -z'

loop_
_atom_site_label
_atom_site_type_symbol
_atom_site_fract_x
_atom_site_fract_y
_atom_site_fract_z
_atom_site_U_iso_or_equiv
_atom_site_adp_type
_atom_site_occupancy
_atom_site_symmetry_multiplicity
_atom_site_calc_flag
_atom_site_refinement_flags
_atom_site_disorder_assembly
_atom_site_disorder_group
Pd1 Pd 0.392699(12) 0.338257(12) 0.442548(11) 0.02995(5) Uani 1 1 d . . .
Cl1 Cl 0.39388(5) 0.31615(6) 0.29403(4) 0.05499(18) Uani 1 1 d . . .
N1 N 0.19916(14) 0.23968(15) 0.50539(13) 0.0348(4) Uani 1 1 d . . .
N2 N 0.15907(14) 0.39408(15) 0.53433(12) 0.0334(4) Uani 1 1 d . . .
N3 N 0.55872(14) 0.32935(15) 0.40350(13) 0.0371(4) Uani 1 1 d . . .
C1 C 0.24115(16) 0.32811(17) 0.49424(14) 0.0303(5) Uani 1 1 d . . .
C2 C 0.09362(19) 0.2501(2) 0.55165(18) 0.0468(6) Uani 1 1 d . . .
H2 H 0.0483 0.1995 0.5674 0.056 Uiso 1 1 calc R . .
C3 C 0.06933(18) 0.3455(2) 0.56929(18) 0.0452(6) Uani 1 1 d . . .
H3 H 0.0031 0.3749 0.6000 0.054 Uiso 1 1 calc R . .
C4 C 0.25021(18) 0.14865(17) 0.46261(15) 0.0348(5) Uani 1 1 d . . .
C5 C 0.2323(2) 0.12579(19) 0.38514(17) 0.0432(6) Uani 1 1 d . . .
C6 C 0.2794(2) 0.0375(2) 0.34553(18) 0.0535(7) Uani 1 1 d . . .
H6 H 0.2681 0.0209 0.2931 0.064 Uiso 1 1 calc R . .
C7 C 0.3424(2) -0.02709(19) 0.38014(18) 0.0507(7) Uani 1 1 d . . .
C8 C 0.3585(2) -0.00083(19) 0.45666(17) 0.0472(6) Uani 1 1 d . . .
H8 H 0.4031 -0.0428 0.4799 0.057 Uiso 1 1 calc R . .
C9 C 0.31142(19) 0.08526(18) 0.50107(16) 0.0390(5) Uani 1 1 d . . .
C10 C 0.1659(3) 0.1946(2) 0.3437(2) 0.0616(8) Uani 1 1 d . . .
H10A H 0.1005 0.2144 0.3879 0.092 Uiso 1 1 calc R . .
H10B H 0.1523 0.1610 0.2968 0.092 Uiso 1 1 calc R . .
H10C H 0.2021 0.2527 0.3197 0.092 Uiso 1 1 calc R . .
C11 C 0.3919(3) -0.1234(2) 0.3363(2) 0.0729(10) Uani 1 1 d . . .
H11A H 0.3380 -0.1641 0.3339 0.109 Uiso 1 1 calc R . .
H11B H 0.4335 -0.1580 0.3699 0.109 Uiso 1 1 calc R . .
H11C H 0.4360 -0.1100 0.2771 0.109 Uiso 1 1 calc R . .
C12 C 0.3267(3) 0.1050(2) 0.58745(18) 0.0553(7) Uani 1 1 d . . .
H12A H 0.3657 0.0485 0.6049 0.083 Uiso 1 1 calc R . .
H12B H 0.2594 0.1161 0.6319 0.083 Uiso 1 1 calc R . .
H12C H 0.3647 0.1631 0.5815 0.083 Uiso 1 1 calc R . .
C13 C 0.15738(16) 0.50034(17) 0.53509(15) 0.0335(5) Uani 1 1 d . . .
C14 C 0.12861(18) 0.54843(19) 0.61560(16) 0.0383(5) Uani 1 1 d . . .
C15 C 0.12141(19) 0.6512(2) 0.61356(17) 0.0425(6) Uani 1 1 d . . .
H15 H 0.1024 0.6846 0.6671 0.051 Uiso 1 1 calc R . .
C16 C 0.14096(18) 0.70606(19) 0.53630(19) 0.0423(6) Uani 1 1 d . . .
C17 C 0.16639(18) 0.65599(19) 0.45834(17) 0.0410(6) Uani 1 1 d . . .
H17 H 0.1798 0.6926 0.4052 0.049 Uiso 1 1 calc R . .
C18 C 0.17298(17) 0.55353(19) 0.45548(16) 0.0378(5) Uani 1 1 d . . .
C19 C 0.1030(2) 0.4948(2) 0.70335(17) 0.0550(7) Uani 1 1 d . . .
H19A H 0.1370 0.5233 0.7404 0.082 Uiso 1 1 calc R . .
H19B H 0.1272 0.4255 0.6947 0.082 Uiso 1 1 calc R . .
H19C H 0.0283 0.5013 0.7315 0.082 Uiso 1 1 calc R . .
C20 C 0.1337(2) 0.8179(2) 0.5367(2) 0.0574(7) Uani 1 1 d . . .
H20A H 0.0868 0.8411 0.5927 0.086 Uiso 1 1 calc R . .
H20B H 0.1076 0.8444 0.4895 0.086 Uiso 1 1 calc R . .
H20C H 0.2021 0.8397 0.5282 0.086 Uiso 1 1 calc R . .
C21 C 0.1900(2) 0.5043(2) 0.36944(17) 0.0515(7) Uani 1 1 d . . .
H21A H 0.1814 0.5536 0.3257 0.077 Uiso 1 1 calc R . .
H21B H 0.1399 0.4558 0.3771 0.077 Uiso 1 1 calc R . .
H21C H 0.2599 0.4717 0.3499 0.077 Uiso 1 1 calc R . .
C22 C 0.40852(17) 0.35153(16) 0.56144(15) 0.0320(5) Uani 1 1 d . . .
C23 C 0.33689(18) 0.34220(19) 0.64487(16) 0.0390(5) Uani 1 1 d . . .
H23 H 0.2686 0.3292 0.6495 0.047 Uiso 1 1 calc R . .
C24 C 0.3629(2) 0.3515(2) 0.72132(18) 0.0487(6) Uani 1 1 d . . .
H24 H 0.3123 0.3451 0.7764 0.058 Uiso 1 1 calc R . .
C25 C 0.4622(2) 0.3700(2) 0.7169(2) 0.0540(7) Uani 1 1 d . . .
H25 H 0.4798 0.3763 0.7687 0.065 Uiso 1 1 calc R . .
C26 C 0.5357(2) 0.3792(2) 0.6354(2) 0.0489(7) Uani 1 1 d . . .
H26 H 0.6039 0.3916 0.6317 0.059 Uiso 1 1 calc R . .
C27 C 0.50981(18) 0.37034(17) 0.55877(17) 0.0380(5) Uani 1 1 d . . .
C28 C 0.58761(18) 0.3831(2) 0.46939(18) 0.0438(6) Uani 1 1 d . . .
H28A H 0.5894 0.4535 0.4531 0.053 Uiso 1 1 calc R . .
H28B H 0.6571 0.3575 0.4708 0.053 Uiso 1 1 calc R . .
C29 C 0.6154(2) 0.3645(2) 0.3141(2) 0.0595(8) Uani 1 1 d . . .
H29A H 0.5945 0.4339 0.3072 0.089 Uiso 1 1 calc R . .
H29B H 0.5994 0.3266 0.2708 0.089 Uiso 1 1 calc R . .
H29C H 0.6897 0.3560 0.3055 0.089 Uiso 1 1 calc R . .
C30 C 0.5889(2) 0.22233(19) 0.41055(19) 0.0480(6) Uani 1 1 d . . .
H30A H 0.5638 0.1864 0.3714 0.072 Uiso 1 1 calc R . .
H30B H 0.5585 0.1993 0.4707 0.072 Uiso 1 1 calc R . .
H30C H 0.6640 0.2112 0.3942 0.072 Uiso 1 1 calc R . .
Pd1A Pd 0.129527(13) 0.795217(13) 0.065113(11) 0.03225(6) Uani 1 1 d . . .
Cl1A Cl 0.15229(6) 0.74419(6) 0.20579(5) 0.0617(2) Uani 1 1 d . . .
N1A N 0.32146(16) 0.67107(14) -0.02002(13) 0.0369(4) Uani 1 1 d . . .
N2A N 0.35605(15) 0.82226(15) -0.04903(12) 0.0343(4) Uani 1 1 d . . .
N3A N -0.03598(16) 0.80874(17) 0.12142(14) 0.0460(5) Uani 1 1 d . . .
C1A C 0.27837(18) 0.76543(17) -0.00310(14) 0.0321(5) Uani 1 1 d . . .
C2A C 0.4228(2) 0.6699(2) -0.07568(18) 0.0472(6) Uani 1 1 d . . .
H2A H 0.4679 0.6136 -0.0971 0.057 Uiso 1 1 calc R . .
C3A C 0.4443(2) 0.7631(2) -0.09298(17) 0.0446(6) Uani 1 1 d . . .
H3A H 0.5078 0.7851 -0.1285 0.054 Uiso 1 1 calc R . .
C4A C 0.27294(19) 0.58304(17) 0.02123(15) 0.0364(5) Uani 1 1 d . . .
C5A C 0.3013(2) 0.54016(19) 0.09242(17) 0.0429(6) Uani 1 1 d . . .
C6A C 0.2528(2) 0.4569(2) 0.13284(17) 0.0494(7) Uani 1 1 d . . .
H6A H 0.2716 0.4259 0.1802 0.059 Uiso 1 1 calc R . .
C7A C 0.1778(2) 0.41870(19) 0.10537(18) 0.0491(7) Uani 1 1 d . . .
C8A C 0.1541(2) 0.46196(19) 0.03341(18) 0.0476(6) Uani 1 1 d . . .
H8A H 0.1037 0.4356 0.0139 0.057 Uiso 1 1 calc R . .
C9A C 0.2023(2) 0.54332(18) -0.01127(16) 0.0411(6) Uani 1 1 d . . .
C10A C 0.3800(3) 0.5814(2) 0.1264(2) 0.0583(8) Uani 1 1 d . . .
H10D H 0.4452 0.5840 0.0793 0.087 Uiso 1 1 calc R . .
H10E H 0.3910 0.5393 0.1741 0.087 Uiso 1 1 calc R . .
H10F H 0.3546 0.6475 0.1479 0.087 Uiso 1 1 calc R . .
C11A C 0.1237(3) 0.3291(2) 0.1517(2) 0.0718(10) Uani 1 1 d . . .
H11D H 0.0636 0.3219 0.1327 0.108 Uiso 1 1 calc R . .
H11E H 0.1014 0.3381 0.2149 0.108 Uiso 1 1 calc R . .
H11F H 0.1716 0.2702 0.1371 0.108 Uiso 1 1 calc R . .
C12A C 0.1789(3) 0.5822(2) -0.09329(18) 0.0558(7) Uani 1 1 d . . .
H12D H 0.1328 0.6424 -0.0801 0.084 Uiso 1 1 calc R . .
H12E H 0.1457 0.5331 -0.1146 0.084 Uiso 1 1 calc R . .
H12F H 0.2432 0.5963 -0.1381 0.084 Uiso 1 1 calc R . .
C13A C 0.35473(17) 0.92854(17) -0.04778(15) 0.0338(5) Uani 1 1 d . . .
C14A C 0.36827(19) 0.98369(19) -0.12626(16) 0.0400(5) Uani 1 1 d . . .
C15A C 0.3702(2) 1.0854(2) -0.12255(18) 0.0450(6) Uani 1 1 d . . .
H15A H 0.3779 1.1236 -0.1744 0.054 Uiso 1 1 calc R . .
C16A C 0.3613(2) 1.13244(19) -0.04587(19) 0.0454(6) Uani 1 1 d . . .
C17A C 0.35191(19) 1.0747(2) 0.02946(18) 0.0441(6) Uani 1 1 d . . .
H17A H 0.3466 1.1057 0.0822 0.053 Uiso 1 1 calc R . .
C18A C 0.34996(18) 0.97258(19) 0.03013(16) 0.0380(5) Uani 1 1 d . . .
C19A C 0.3845(3) 0.9387(2) -0.21433(17) 0.0599(8) Uani 1 1 d . . .
H19D H 0.3284 0.9636 -0.2372 0.090 Uiso 1 1 calc R . .
H19E H 0.3854 0.8673 -0.2075 0.090 Uiso 1 1 calc R . .
H19F H 0.4503 0.9561 -0.2550 0.090 Uiso 1 1 calc R . .
C20A C 0.3639(3) 1.2433(2) -0.0439(2) 0.0675(9) Uani 1 1 d . . .
H20D H 0.4226 1.2640 -0.0916 0.101 Uiso 1 1 calc R . .
H20E H 0.3707 1.2613 0.0119 0.101 Uiso 1 1 calc R . .
H20F H 0.2999 1.2757 -0.0508 0.101 Uiso 1 1 calc R . .
C21A C 0.3475(2) 0.9136(2) 0.11272(17) 0.0533(7) Uani 1 1 d . . .
H21D H 0.2762 0.9015 0.1449 0.080 Uiso 1 1 calc R . .
H21E H 0.3759 0.9502 0.1491 0.080 Uiso 1 1 calc R . .
H21F H 0.3886 0.8509 0.0973 0.080 Uiso 1 1 calc R . .
C22A C 0.09243(18) 0.83837(17) -0.04320(16) 0.0356(5) Uani 1 1 d . . .
C23A C 0.1527(2) 0.83301(19) -0.13126(17) 0.0435(6) Uani 1 1 d . . .
H23A H 0.2226 0.8076 -0.1451 0.052 Uiso 1 1 calc R . .
C24A C 0.1129(2) 0.8640(2) -0.19930(19) 0.0549(7) Uani 1 1 d . . .
H24A H 0.1562 0.8601 -0.2579 0.066 Uiso 1 1 calc R . .
C25A C 0.0107(3) 0.9002(2) -0.1815(2) 0.0608(8) Uani 1 1 d . . .
H25A H -0.0165 0.9206 -0.2275 0.073 Uiso 1 1 calc R . .
C26A C -0.0514(2) 0.9063(2) -0.0953(2) 0.0583(8) Uani 1 1 d . . .
H26A H -0.1214 0.9314 -0.0825 0.070 Uiso 1 1 calc R . .
C27A C -0.0118(2) 0.87570(19) -0.02641(18) 0.0437(6) Uani 1 1 d . . .
C28A C -0.0773(2) 0.8838(2) 0.06696(19) 0.0515(7) Uani 1 1 d . . .
H28C H -0.1492 0.8728 0.0722 0.062 Uiso 1 1 calc R . .
H28D H -0.0766 0.9503 0.0879 0.062 Uiso 1 1 calc R . .
C29A C -0.0815(2) 0.8341(3) 0.2149(2) 0.0691(9) Uani 1 1 d . . .
H29D H -0.1567 0.8418 0.2299 0.104 Uiso 1 1 calc R . .
H29E H -0.0566 0.8956 0.2252 0.104 Uiso 1 1 calc R . .
H29F H -0.0611 0.7818 0.2511 0.104 Uiso 1 1 calc R . .
C30A C -0.0656(3) 0.7101(2) 0.1088(2) 0.0697(9) Uani 1 1 d . . .
H30D H -0.0329 0.6606 0.1398 0.105 Uiso 1 1 calc R . .
H30E H -0.0426 0.6957 0.0465 0.105 Uiso 1 1 calc R . .
H30F H -0.1405 0.7092 0.1318 0.105 Uiso 1 1 calc R . .
O1S O 0.0662(4) 0.9221(4) 0.3424(4) 0.0801(14) Uani 0.50 1 d PD . .
H1S H 0.100(5) 0.878(5) 0.309(5) 0.120 Uiso 0.50 1 d PD . .
H2S H 0.112(5) 0.943(6) 0.361(6) 0.120 Uiso 0.50 1 d PD . .

loop_
_atom_site_aniso_label
_atom_site_aniso_U_11
_atom_site_aniso_U_22
_atom_site_aniso_U_33
_atom_site_aniso_U_23
_atom_site_aniso_U_13
_atom_site_aniso_U_12
Pd1 0.02179(9) 0.03349(10) 0.03019(9) 0.00261(7) -0.00358(7) 0.00236(7)
Cl1 0.0411(3) 0.0848(5) 0.0317(3) -0.0051(3) -0.0051(3) 0.0115(3)
N1 0.0268(9) 0.0393(11) 0.0372(10) -0.0028(8) -0.0084(8) -0.0020(8)
N2 0.0227(9) 0.0425(11) 0.0340(10) -0.0040(8) -0.0084(8) 0.0022(8)
N3 0.0249(9) 0.0376(11) 0.0413(11) 0.0072(9) -0.0018(8) 0.0018(8)
C1 0.0275(11) 0.0369(12) 0.0266(11) -0.0016(9) -0.0095(9) 0.0016(9)
C2 0.0265(12) 0.0559(17) 0.0563(16) -0.0071(13) -0.0078(11) -0.0081(11)
C3 0.0216(11) 0.0539(16) 0.0561(16) -0.0116(13) -0.0059(11) 0.0001(10)
C4 0.0318(12) 0.0341(12) 0.0359(12) -0.0018(10) -0.0063(10) -0.0037(9)
C5 0.0461(14) 0.0440(14) 0.0410(14) -0.0017(11) -0.0160(12) -0.0020(11)
C6 0.071(2) 0.0510(16) 0.0392(15) -0.0075(12) -0.0160(14) -0.0064(14)
C7 0.0654(18) 0.0366(14) 0.0399(14) -0.0003(11) -0.0026(13) -0.0012(13)
C8 0.0543(16) 0.0370(14) 0.0437(15) 0.0062(11) -0.0088(12) 0.0033(12)
C9 0.0399(13) 0.0367(13) 0.0380(13) 0.0061(10) -0.0092(10) -0.0045(10)
C10 0.067(2) 0.068(2) 0.0603(19) -0.0046(15) -0.0376(16) 0.0058(16)
C11 0.102(3) 0.0459(17) 0.0571(19) -0.0105(15) -0.0077(18) 0.0084(17)
C12 0.070(2) 0.0550(17) 0.0436(15) 0.0032(13) -0.0245(14) 0.0054(15)
C13 0.0225(10) 0.0398(13) 0.0390(12) -0.0058(10) -0.0119(9) 0.0038(9)
C14 0.0284(11) 0.0493(14) 0.0366(13) -0.0067(11) -0.0101(10) 0.0027(10)
C15 0.0327(12) 0.0497(15) 0.0453(14) -0.0150(12) -0.0121(11) 0.0024(11)
C16 0.0258(11) 0.0440(14) 0.0591(16) -0.0076(12) -0.0162(11) 0.0020(10)
C17 0.0297(12) 0.0465(14) 0.0461(14) 0.0028(11) -0.0128(11) 0.0022(10)
C18 0.0250(11) 0.0511(15) 0.0379(13) -0.0043(11) -0.0125(10) 0.0063(10)
C19 0.0609(18) 0.0626(18) 0.0375(14) -0.0090(13) -0.0112(13) 0.0051(15)
C20 0.0524(17) 0.0461(16) 0.078(2) -0.0050(15) -0.0252(16) -0.0034(13)
C21 0.0593(17) 0.0570(17) 0.0380(14) -0.0065(12) -0.0202(13) 0.0162(14)
C22 0.0276(11) 0.0302(11) 0.0388(12) -0.0004(9) -0.0116(9) -0.0014(9)
C23 0.0286(11) 0.0480(14) 0.0422(13) -0.0035(11) -0.0127(10) -0.0043(10)
C24 0.0457(15) 0.0626(18) 0.0378(14) -0.0075(12) -0.0122(12) -0.0039(13)
C25 0.0520(17) 0.0645(19) 0.0552(17) -0.0115(14) -0.0300(14) -0.0024(14)
C26 0.0354(13) 0.0510(16) 0.0665(18) -0.0109(13) -0.0239(13) -0.0019(12)
C27 0.0278(11) 0.0325(12) 0.0537(15) -0.0026(11) -0.0127(11) -0.0010(9)
C28 0.0241(11) 0.0436(14) 0.0599(16) -0.0009(12) -0.0074(11) -0.0039(10)
C29 0.0327(14) 0.075(2) 0.0556(17) 0.0208(15) 0.0037(12) -0.0022(13)
C30 0.0418(14) 0.0405(14) 0.0554(16) -0.0053(12) -0.0102(12) 0.0128(11)
Pd1A 0.03112(10) 0.03325(10) 0.02803(9) 0.00158(7) -0.00302(7) -0.00326(7)
Cl1A 0.0658(5) 0.0782(5) 0.0346(3) 0.0099(3) -0.0097(3) 0.0017(4)
N1A 0.0381(11) 0.0345(10) 0.0352(10) -0.0023(8) -0.0082(9) 0.0010(8)
N2A 0.0319(10) 0.0383(11) 0.0289(10) -0.0021(8) -0.0042(8) -0.0018(8)
N3A 0.0343(11) 0.0490(13) 0.0457(12) 0.0002(10) 0.0032(9) -0.0118(10)
C1A 0.0340(12) 0.0366(12) 0.0249(10) -0.0011(9) -0.0082(9) -0.0019(9)
C2A 0.0404(14) 0.0471(15) 0.0461(15) -0.0086(12) -0.0039(12) 0.0072(12)
C3A 0.0353(13) 0.0497(15) 0.0400(14) -0.0050(11) 0.0005(11) 0.0007(11)
C4A 0.0421(13) 0.0312(12) 0.0340(12) -0.0020(9) -0.0101(10) 0.0017(10)
C5A 0.0498(15) 0.0394(13) 0.0399(13) -0.0044(11) -0.0168(12) 0.0061(11)
C6A 0.0705(19) 0.0409(14) 0.0360(14) 0.0022(11) -0.0186(13) 0.0048(13)
C7A 0.0668(18) 0.0326(13) 0.0433(15) -0.0002(11) -0.0105(13) -0.0029(12)
C8A 0.0608(17) 0.0378(14) 0.0486(15) -0.0041(11) -0.0209(13) -0.0102(12)
C9A 0.0544(15) 0.0343(13) 0.0352(13) -0.0047(10) -0.0157(11) 0.0014(11)
C10A 0.0657(19) 0.0588(18) 0.0610(19) -0.0003(15) -0.0363(16) -0.0013(15)
C11A 0.094(3) 0.0458(17) 0.070(2) 0.0111(15) -0.0164(19) -0.0126(17)
C12A 0.082(2) 0.0528(17) 0.0441(15) 0.0032(13) -0.0351(15) -0.0114(15)
C13A 0.0271(11) 0.0387(12) 0.0323(12) -0.0023(10) -0.0042(9) -0.0025(9)
C14A 0.0382(13) 0.0474(14) 0.0333(12) 0.0020(10) -0.0076(10) -0.0103(11)
C15A 0.0395(14) 0.0486(15) 0.0467(15) 0.0100(12) -0.0127(12) -0.0098(11)
C16A 0.0353(13) 0.0386(14) 0.0599(17) -0.0022(12) -0.0113(12) -0.0022(11)
C17A 0.0353(13) 0.0499(15) 0.0452(15) -0.0135(12) -0.0081(11) -0.0026(11)
C18A 0.0318(12) 0.0450(14) 0.0352(12) -0.0027(10) -0.0072(10) -0.0026(10)
C19A 0.081(2) 0.0647(19) 0.0327(14) 0.0076(13) -0.0116(14) -0.0253(17)
C20A 0.074(2) 0.0450(17) 0.084(2) 0.0002(16) -0.0251(19) -0.0066(15)
C21A 0.0651(19) 0.0612(18) 0.0373(14) -0.0029(13) -0.0203(13) -0.0079(15)
C22A 0.0342(12) 0.0336(12) 0.0409(13) 0.0027(10) -0.0135(10) -0.0078(10)
C23A 0.0437(14) 0.0455(15) 0.0429(14) 0.0036(11) -0.0161(12) -0.0041(11)
C24A 0.0660(19) 0.0616(18) 0.0425(15) 0.0075(13) -0.0236(14) -0.0135(15)
C25A 0.066(2) 0.069(2) 0.062(2) 0.0133(16) -0.0403(17) -0.0174(16)
C26A 0.0435(16) 0.0603(18) 0.081(2) 0.0088(16) -0.0344(16) -0.0064(14)
C27A 0.0366(13) 0.0440(14) 0.0532(15) 0.0061(12) -0.0164(12) -0.0113(11)
C28A 0.0296(13) 0.0583(17) 0.0623(18) 0.0013(14) -0.0090(12) -0.0014(12)
C29A 0.0510(18) 0.090(2) 0.0474(17) -0.0063(16) 0.0116(14) -0.0014(17)
C30A 0.0591(19) 0.063(2) 0.080(2) 0.0079(17) -0.0047(17) -0.0324(16)
O1S 0.082(3) 0.084(4) 0.078(4) -0.010(3) -0.023(3) -0.026(3)

loop_
_atom_type_symbol
_atom_type_description
_atom_type_scat_dispersion_real
_atom_type_scat_dispersion_imag
_atom_type_scat_source
C C 0.0033 0.0016 'International Tables Vol C Tables 4.2.6.8 and 6.1.1.4'
H H 0.0000 0.0000 'International Tables Vol C Tables 4.2.6.8 and 6.1.1.4'
N N 0.0061 0.0033 'International Tables Vol C Tables 4.2.6.8 and 6.1.1.4'
Cl Cl 0.1484 0.1585 'International Tables Vol C Tables 4.2.6.8 and 6.1.1.4'
Pd Pd -0.9988 1.0072 'International Tables Vol C Tables 4.2.6.8 and 6.1.1.4'
O O 0.0106 0.0060 'International Tables Vol C Tables 4.2.6.8 and 6.1.1.4'

loop_
_geom_angle_atom_site_label_1
_geom_angle_atom_site_label_2
_geom_angle_atom_site_label_3
_geom_angle
_geom_angle_site_symmetry_1
_geom_angle_site_symmetry_3
_geom_angle_publ_flag
C1 Pd1 C22 91.48(9) . . ?
C1 Pd1 N3 169.87(8) . . ?
C22 Pd1 N3 82.09(8) . . ?
C1 Pd1 Cl1 94.41(6) . . ?
C22 Pd1 Cl1 173.63(7) . . ?
N3 Pd1 Cl1 91.74(6) . . ?
C1 N1 C2 111.2(2) . . ?
C1 N1 C4 125.57(19) . . ?
C2 N1 C4 122.3(2) . . ?
C1 N2 C3 110.2(2) . . ?
C1 N2 C13 127.67(19) . . ?
C3 N2 C13 121.85(19) . . ?
C28 N3 C29 109.6(2) . . ?
C28 N3 C30 109.5(2) . . ?
C29 N3 C30 108.1(2) . . ?
C28 N3 Pd1 107.07(14) . . ?
C29 N3 Pd1 118.50(16) . . ?
C30 N3 Pd1 103.71(15) . . ?
N1 C1 N2 104.08(18) . . ?
N1 C1 Pd1 121.87(16) . . ?
N2 C1 Pd1 133.62(17) . . ?
C3 C2 N1 106.6(2) . . ?
C2 C3 N2 107.9(2) . . ?
C5 C4 C9 122.0(2) . . ?
C5 C4 N1 117.9(2) . . ?
C9 C4 N1 120.1(2) . . ?
C6 C5 C4 117.6(2) . . ?
C6 C5 C10 120.5(2) . . ?
C4 C5 C10 121.9(2) . . ?
C7 C6 C5 122.6(3) . . ?
C8 C7 C6 117.6(3) . . ?
C8 C7 C11 120.8(3) . . ?
C6 C7 C11 121.6(3) . . ?
C7 C8 C9 122.8(3) . . ?
C8 C9 C4 117.3(2) . . ?
C8 C9 C12 119.5(2) . . ?
C4 C9 C12 123.1(2) . . ?
C14 C13 C18 121.3(2) . . ?
C14 C13 N2 119.5(2) . . ?
C18 C13 N2 118.8(2) . . ?
C15 C14 C13 117.6(2) . . ?
C15 C14 C19 118.9(2) . . ?
C13 C14 C19 123.4(2) . . ?
C16 C15 C14 122.7(2) . . ?
C15 C16 C17 117.9(2) . . ?
C15 C16 C20 121.2(3) . . ?
C17 C16 C20 120.9(3) . . ?
C16 C17 C18 122.5(2) . . ?
C17 C18 C13 117.8(2) . . ?
C17 C18 C21 119.6(2) . . ?
C13 C18 C21 122.5(2) . . ?
C23 C22 C27 116.2(2) . . ?
C23 C22 Pd1 130.26(17) . . ?
C27 C22 Pd1 113.51(17) . . ?
C24 C23 C22 122.3(2) . . ?
C25 C24 C23 120.4(3) . . ?
C24 C25 C26 119.1(3) . . ?
C25 C26 C27 120.6(2) . . ?
C26 C27 C22 121.4(2) . . ?
C26 C27 C28 121.5(2) . . ?
C22 C27 C28 117.0(2) . . ?
N3 C28 C27 109.83(19) . . ?
C1A Pd1A C22A 92.14(9) . . ?
C1A Pd1A N3A 169.07(9) . . ?
C22A Pd1A N3A 81.58(9) . . ?
C1A Pd1A Cl1A 94.67(7) . . ?
C22A Pd1A Cl1A 173.11(7) . . ?
N3A Pd1A Cl1A 91.53(7) . . ?
C1A N1A C2A 110.9(2) . . ?
C1A N1A C4A 125.10(19) . . ?
C2A N1A C4A 123.7(2) . . ?
C1A N2A C3A 110.5(2) . . ?
C1A N2A C13A 127.00(19) . . ?
C3A N2A C13A 122.2(2) . . ?
C29A N3A C30A 108.7(2) . . ?
C29A N3A C28A 109.0(2) . . ?
C30A N3A C28A 109.8(2) . . ?
C29A N3A Pd1A 118.90(19) . . ?
C30A N3A Pd1A 103.30(18) . . ?
C28A N3A Pd1A 106.80(15) . . ?
N1A C1A N2A 103.97(19) . . ?
N1A C1A Pd1A 121.88(17) . . ?
N2A C1A Pd1A 133.87(17) . . ?
C3A C2A N1A 107.2(2) . . ?
C2A C3A N2A 107.4(2) . . ?
C9A C4A C5A 122.2(2) . . ?
C9A C4A N1A 119.9(2) . . ?
C5A C4A N1A 117.9(2) . . ?
C6A C5A C4A 117.5(2) . . ?
C6A C5A C10A 120.1(2) . . ?
C4A C5A C10A 122.4(2) . . ?
C7A C6A C5A 121.8(3) . . ?
C6A C7A C8A 118.6(2) . . ?
C6A C7A C11A 121.1(3) . . ?
C8A C7A C11A 120.3(3) . . ?
C7A C8A C9A 122.1(3) . . ?
C4A C9A C8A 117.6(2) . . ?
C4A C9A C12A 122.9(2) . . ?
C8A C9A C12A 119.5(2) . . ?
C18A C13A C14A 121.4(2) . . ?
C18A C13A N2A 118.6(2) . . ?
C14A C13A N2A 119.6(2) . . ?
C15A C14A C13A 117.7(2) . . ?
C15A C14A C19A 118.5(2) . . ?
C13A C14A C19A 123.8(2) . . ?
C16A C15A C14A 122.6(2) . . ?
C15A C16A C17A 117.8(2) . . ?
C15A C16A C20A 121.4(3) . . ?
C17A C16A C20A 120.8(3) . . ?
C16A C17A C18A 122.5(2) . . ?
C13A C18A C17A 117.9(2) . . ?
C13A C18A C21A 122.4(2) . . ?
C17A C18A C21A 119.7(2) . . ?
C23A C22A C27A 116.4(2) . . ?
C23A C22A Pd1A 129.80(19) . . ?
C27A C22A Pd1A 113.70(18) . . ?
C24A C23A C22A 122.2(3) . . ?
C25A C24A C23A 120.4(3) . . ?
C24A C25A C26A 119.0(3) . . ?
C25A C26A C27A 120.8(3) . . ?
C26A C27A C22A 121.0(3) . . ?
C26A C27A C28A 121.4(2) . . ?
C22A C27A C28A 117.5(2) . . ?
C27A C28A N3A 109.3(2) . . ?

loop_
_geom_bond_atom_site_label_1
_geom_bond_atom_site_label_2
_geom_bond_distance
_geom_bond_site_symmetry_2
_geom_bond_publ_flag
Pd1 C1 1.980(2) . ?
Pd1 C22 1.997(2) . ?
Pd1 N3 2.1365(18) . ?
Pd1 Cl1 2.4025(7) . ?
N1 C1 1.360(3) . ?
N1 C2 1.390(3) . ?
N1 C4 1.449(3) . ?
N2 C1 1.369(3) . ?
N2 C3 1.389(3) . ?
N2 C13 1.443(3) . ?
N3 C28 1.478(3) . ?
N3 C29 1.478(3) . ?
N3 C30 1.481(3) . ?
C2 C3 1.329(4) . ?
C4 C5 1.389(3) . ?
C4 C9 1.393(3) . ?
C5 C6 1.387(4) . ?
C5 C10 1.509(4) . ?
C6 C7 1.382(4) . ?
C7 C8 1.376(4) . ?
C7 C11 1.511(4) . ?
C8 C9 1.391(4) . ?
C9 C12 1.498(4) . ?
C13 C14 1.398(3) . ?
C13 C18 1.400(3) . ?
C14 C15 1.390(4) . ?
C14 C19 1.505(4) . ?
C15 C16 1.377(4) . ?
C16 C17 1.380(4) . ?
C16 C20 1.513(4) . ?
C17 C18 1.389(4) . ?
C18 C21 1.501(3) . ?
C22 C23 1.393(3) . ?
C22 C27 1.410(3) . ?
C23 C24 1.388(3) . ?
C24 C25 1.375(4) . ?
C25 C26 1.382(4) . ?
C26 C27 1.389(4) . ?
C27 C28 1.503(3) . ?
Pd1A C1A 1.988(2) . ?
Pd1A C22A 1.996(2) . ?
Pd1A N3A 2.138(2) . ?
Pd1A Cl1A 2.4238(7) . ?
N1A C1A 1.361(3) . ?
N1A C2A 1.386(3) . ?
N1A C4A 1.451(3) . ?
N2A C1A 1.367(3) . ?
N2A C3A 1.386(3) . ?
N2A C13A 1.444(3) . ?
N3A C29A 1.472(4) . ?
N3A C30A 1.477(4) . ?
N3A C28A 1.490(4) . ?
C2A C3A 1.324(4) . ?
C4A C9A 1.386(3) . ?
C4A C5A 1.396(3) . ?
C5A C6A 1.393(4) . ?
C5A C10A 1.502(4) . ?
C6A C7A 1.379(4) . ?
C7A C8A 1.379(4) . ?
C7A C11A 1.523(4) . ?
C8A C9A 1.390(4) . ?
C9A C12A 1.503(3) . ?
C13A C18A 1.389(3) . ?
C13A C14A 1.401(3) . ?
C14A C15A 1.390(4) . ?
C14A C19A 1.506(4) . ?
C15A C16A 1.377(4) . ?
C16A C17A 1.384(4) . ?
C16A C20A 1.513(4) . ?
C17A C18A 1.391(4) . ?
C18A C21A 1.504(4) . ?
C22A C23A 1.392(3) . ?
C22A C27A 1.404(3) . ?
C23A C24A 1.389(4) . ?
C24A C25A 1.374(4) . ?
C25A C26A 1.375(4) . ?
C26A C27A 1.399(4) . ?
C27A C28A 1.484(4) . ?
